data_4513057
loop_
_publ_author_name
'Capacci-Daniel, Christina A.'
'Mohammadi, Cameron'
'Urbelis, Jessica H.'
'Heyrana, Katrina'
'Khatri, Natasha M.'
'Solomos, Marina A.'
'Swift, Jennifer A.'

_publ_section_title
;
 Structural Diversity in 1,3-Bis(m-cyanophenyl)urea
;
_journal_issue 5
_journal_name_full 'Crystal Growth &amp; Design'
_journal_page_first 2373
_journal_paper_doi 10.1021/acs.cgd.5b00168
_journal_volume 15
_journal_year 2015
_chemical_formula_moiety 'C15 H10 N4 O, H2 O'
_chemical_formula_sum 'C15 H12 N4 O2'
_chemical_formula_weight 280.29
_chemical_melting_point 472.3(5)
_chemical_name_common mCyPU-H2O-II
_chemical_name_systematic 'N,N'-bis(3-Cyanophenyl)urea monohydrate'
_space_group_IT_number 7
_symmetry_cell_setting monoclinic
_symmetry_space_group_name_Hall 'P -2yc'
_symmetry_space_group_name_H-M 'P 1 c 1'
_atom_sites_solution_hydrogens geom
_atom_sites_solution_primary direct
_atom_sites_solution_secondary difmap
_audit_creation_method SHELXL-97
_cell_angle_alpha 90.00
_cell_angle_beta 95.052(9)
_cell_angle_gamma 90.00
_cell_formula_units_Z 2
_cell_length_a 5.021(4)
_cell_length_b 15.393(11)
_cell_length_c 8.631(6)
_cell_measurement_reflns_used 413
_cell_measurement_temperature 100(2)
_cell_measurement_theta_max 19.980
_cell_measurement_theta_min 2.714
_cell_volume 664.5(8)
_computing_cell_refinement 'SMART, Bruker'
_computing_data_collection 'SMART, Bruker'
_computing_data_reduction 'SMART, Bruker'
_computing_molecular_graphics 'X-SEED, L.Barbour (1999); http://x-seed.net/'
_computing_structure_refinement 'SHELXL-97 (Sheldrick, 1997)'
_computing_structure_solution 'SHELXS-97 (Sheldrick, 1990)'
_diffrn_ambient_temperature 100(2)
_diffrn_measured_fraction_theta_full 0.996
_diffrn_measured_fraction_theta_max 0.996
_diffrn_measurement_device_type 'SMART platform CCD, Bruker'
_diffrn_measurement_method 'omega scans'
_diffrn_radiation_monochromator graphite
_diffrn_radiation_source 'fine-focus sealed tube'
_diffrn_radiation_type MoK\a
_diffrn_radiation_wavelength 0.71073
_diffrn_reflns_av_R_equivalents 0.1378
_diffrn_reflns_av_sigmaI/netI 0.1919
_diffrn_reflns_limit_h_max 5
_diffrn_reflns_limit_h_min -5
_diffrn_reflns_limit_k_max 18
_diffrn_reflns_limit_k_min -17
_diffrn_reflns_limit_l_max 10
_diffrn_reflns_limit_l_min -10
_diffrn_reflns_number 4682
_diffrn_reflns_theta_full 24.98
_diffrn_reflns_theta_max 24.98
_diffrn_reflns_theta_min 1.32
_exptl_absorpt_coefficient_mu 0.097
_exptl_absorpt_correction_T_max 0.9923
_exptl_absorpt_correction_T_min 0.9350
_exptl_absorpt_correction_type multi-scan
_exptl_absorpt_process_details 'SADABS, G.Sheldrick (1999)'
_exptl_crystal_colour 'pale yellow'
_exptl_crystal_density_diffrn 1.401
_exptl_crystal_density_method 'not measured'
_exptl_crystal_description plate
_exptl_crystal_F_000 292
_exptl_crystal_recrystallization_method acetone
_exptl_crystal_size_max 0.60
_exptl_crystal_size_mid 0.53
_exptl_crystal_size_min 0.08
_refine_diff_density_max 0.323
_refine_diff_density_min -0.363
_refine_diff_density_rms 0.076
_refine_ls_abs_structure_details 'Flack H D (1983), Acta Cryst. A39, 876-881'
_refine_ls_abs_structure_Flack 0.0001(1)
_refine_ls_extinction_method none
_refine_ls_goodness_of_fit_ref 0.947
_refine_ls_hydrogen_treatment constr
_refine_ls_matrix_type full
_refine_ls_number_parameters 190
_refine_ls_number_reflns 2253
_refine_ls_number_restraints 2
_refine_ls_restrained_S_all 0.947
_refine_ls_R_factor_all 0.1892
_refine_ls_R_factor_gt 0.0704
_refine_ls_shift/su_max 0.027
_refine_ls_shift/su_mean 0.003
_refine_ls_structure_factor_coef Fsqd
_refine_ls_weighting_details 'calc w=1/[\s^2^(Fo^2^)+(0.0667P)^2^+0.1591P] where P=(Fo^2^+2Fc^2^)/3'
_refine_ls_weighting_scheme calc
_refine_ls_wR_factor_gt 0.1318
_refine_ls_wR_factor_ref 0.1806
_reflns_number_gt 1084
_reflns_number_total 2253
_reflns_threshold_expression >2sigma(I)
_cod_data_source_file cg5b00168_si_006.cif
_cod_data_source_block mCyPU-H2O-II
_cod_depositor_comments
;
The following automatic conversions were performed:
'_atom_site_symetry_multiplicity' tag replaced with
'_atom_site_symmetry_multiplicity' tag as specified in the
replacement file
'/usr/data/users/saulius/crontab/automatic-downloads/current/ACS/lib/lists/replacement-tags.lst'.

Automatic conversion script
Id: cif_correct_tags 3376 2015-05-07 07:48:27Z andrius 

The following automatic conversions were performed:

'_chemical_melting_point' value '198.6-199.7C' was changed to
'472.3(5)' - it was converted from degrees Celsius(C) to Kelvins(K),
the average value was taken and precision was estimated.

Automatic conversion script
Id: cif_fix_values 3271 2015-04-21 07:52:19Z andrius 
;
_cod_original_sg_symbol_H-M Pc
_cod_database_code 4513057

loop_
_symmetry_equiv_pos_as_xyz
'x, y, z'
'x, -y, z+1/2'

loop_
_atom_site_label
_atom_site_type_symbol
_atom_site_fract_x
_atom_site_fract_y
_atom_site_fract_z
_atom_site_U_iso_or_equiv
_atom_site_adp_type
_atom_site_occupancy
_atom_site_symmetry_multiplicity
_atom_site_calc_flag
_atom_site_refinement_flags
O2 O 0.5382(11) 0.1818(3) 0.3602(7) 0.0354(16) Uani 1 1 d .
O1 O -0.0980(10) 0.3441(3) 0.6119(6) 0.0290(14) Uani 1 1 d .
C10 C 0.1808(16) 0.6018(5) 0.5546(10) 0.0209(19) Uani 1 1 d .
N2 N 0.3131(13) 0.3648(4) 0.5257(7) 0.0221(17) Uani 1 1 d .
H2 H 0.4652 0.3357 0.4996 0.026 Uiso 1 1 calc R
N1 N 0.1797(12) 0.2278(4) 0.5859(8) 0.0224(16) Uani 1 1 d .
H1 H 0.3355 0.2123 0.5419 0.027 Uiso 1 1 calc R
C13 C 0.5011(16) 0.4884(6) 0.4122(9) 0.026(2) Uani 1 1 d .
H13 H 0.6105 0.4510 0.3617 0.032 Uiso 1 1 calc R
C8 C 0.3158(15) 0.4548(5) 0.5056(9) 0.0193(19) Uani 1 1 d .
C3 C -0.1536(15) 0.1762(5) 0.7621(9) 0.024(2) Uani 1 1 d .
H3 H -0.1944 0.2326 0.7902 0.029 Uiso 1 1 calc R
C1 C 0.1119(16) 0.3119(5) 0.5800(10) 0.026(2) Uani 1 1 d .
C15 C 0.0175(18) 0.6606(7) 0.6448(11) 0.030(2) Uani 1 1 d .
C11 C 0.3603(17) 0.6351(6) 0.4616(10) 0.030(2) Uani 1 1 d .
H11 H 0.3717 0.6946 0.4447 0.036 Uiso 1 1 calc R
N4 N -0.0985(15) 0.7048(5) 0.7157(9) 0.036(2) Uani 1 1 d .
C6 C -0.0275(15) 0.0084(6) 0.6816(9) 0.032(3) Uani 1 1 d .
H6 H 0.0131 -0.0480 0.6534 0.039 Uiso 1 1 calc R
C4 C -0.2728(16) 0.1061(6) 0.8237(9) 0.023(2) Uani 1 1 d .
C14 C -0.4608(17) 0.1218(5) 0.9388(10) 0.030(2) Uani 1 1 d .
C12 C 0.5246(16) 0.5778(6) 0.3934(10) 0.029(2) Uani 1 1 d .
H12 H 0.6545 0.5993 0.3332 0.035 Uiso 1 1 calc R
C7 C 0.0991(15) 0.0759(5) 0.6162(9) 0.028(2) Uani 1 1 d .
H7 H 0.2276 0.0653 0.5471 0.033 Uiso 1 1 calc R
N3 N -0.6046(14) 0.1359(4) 1.0322(8) 0.0315(18) Uani 1 1 d .
C9 C 0.1543(14) 0.5111(6) 0.5788(10) 0.028(2) Uani 1 1 d .
H9 H 0.0298 0.4900 0.6430 0.033 Uiso 1 1 calc R
C2 C 0.0346(16) 0.1590(6) 0.6536(10) 0.030(2) Uani 1 1 d .
C5 C -0.2165(15) 0.0211(6) 0.7896(10) 0.030(2) Uani 1 1 d .
H5 H -0.2991 -0.0251 0.8354 0.036 Uiso 1 1 calc R
H14 H 0.5514 0.2308 0.3657 0.036 Uiso 1 1 d .
H15 H 0.4066 0.1773 0.3001 0.036 Uiso 1 1 d .

loop_
_atom_site_aniso_label
_atom_site_aniso_U_11
_atom_site_aniso_U_22
_atom_site_aniso_U_33
_atom_site_aniso_U_23
_atom_site_aniso_U_13
_atom_site_aniso_U_12
O2 0.031(4) 0.035(4) 0.041(4) -0.002(3) 0.009(3) -0.005(3)
O1 0.019(3) 0.029(3) 0.039(4) 0.000(3) 0.006(3) 0.002(3)
C10 0.015(4) 0.027(5) 0.022(4) 0.000(4) 0.010(4) 0.000(4)
N2 0.013(4) 0.016(4) 0.039(4) -0.004(3) 0.009(3) 0.005(3)
N1 0.013(4) 0.019(4) 0.037(4) -0.002(3) 0.012(3) -0.001(3)
C13 0.016(5) 0.043(6) 0.021(5) -0.001(4) 0.002(4) 0.004(5)
C8 0.009(4) 0.019(5) 0.029(5) 0.002(4) -0.006(4) 0.005(4)
C3 0.011(4) 0.029(5) 0.032(5) -0.004(4) -0.006(4) 0.010(4)
C1 0.017(5) 0.029(5) 0.031(5) -0.002(5) 0.006(4) 0.005(4)
C15 0.018(5) 0.043(6) 0.028(5) 0.003(5) -0.011(4) -0.006(4)
C11 0.029(5) 0.023(5) 0.037(5) 0.000(4) -0.002(4) -0.002(4)
N4 0.030(5) 0.033(5) 0.046(5) -0.006(4) 0.005(4) 0.010(4)
C6 0.029(6) 0.027(6) 0.041(7) -0.008(4) 0.007(5) 0.001(4)
C4 0.017(5) 0.035(5) 0.015(5) 0.001(4) -0.004(4) 0.003(4)
C14 0.027(5) 0.025(5) 0.035(6) -0.001(4) -0.015(5) -0.003(4)
C12 0.022(5) 0.045(6) 0.020(5) 0.008(4) -0.003(4) -0.012(4)
C7 0.019(5) 0.023(5) 0.040(6) -0.003(4) -0.001(4) -0.001(4)
N3 0.032(5) 0.031(4) 0.033(4) -0.004(4) 0.008(4) 0.001(3)
C9 0.007(5) 0.040(5) 0.035(5) -0.009(5) -0.003(4) -0.001(4)
C2 0.013(5) 0.042(6) 0.034(5) 0.002(4) 0.006(4) 0.003(4)
C5 0.013(5) 0.038(6) 0.039(6) -0.001(4) -0.002(4) 0.000(4)

loop_
_atom_type_symbol
_atom_type_description
_atom_type_scat_dispersion_real
_atom_type_scat_dispersion_imag
_atom_type_scat_source
C C 0.0033 0.0016 'International Tables Vol C Tables 4.2.6.8 and 6.1.1.4'
H H 0.0000 0.0000 'International Tables Vol C Tables 4.2.6.8 and 6.1.1.4'
N N 0.0061 0.0033 'International Tables Vol C Tables 4.2.6.8 and 6.1.1.4'
O O 0.0106 0.0060 'International Tables Vol C Tables 4.2.6.8 and 6.1.1.4'

loop_
_geom_angle_atom_site_label_1
_geom_angle_atom_site_label_2
_geom_angle_atom_site_label_3
_geom_angle
H14 O2 H15 100.8
C11 C10 C9 122.2(8)
C11 C10 C15 120.3(8)
C9 C10 C15 117.3(8)
C8 N2 C1 129.0(7)
C8 N2 H2 115.5
C1 N2 H2 115.5
C1 N1 C2 126.2(7)
C1 N1 H1 116.9
C2 N1 H1 116.9
C8 C13 C12 120.3(8)
C8 C13 H13 119.8
C12 C13 H13 119.8
C9 C8 C13 119.1(8)
C9 C8 N2 123.7(8)
C13 C8 N2 117.2(7)
C4 C3 C2 116.9(9)
C4 C3 H3 121.5
C2 C3 H3 121.5
O1 C1 N1 127.4(8)
O1 C1 N2 120.0(7)
N1 C1 N2 112.6(7)
N4 C15 C10 177.9(9)
C10 C11 C12 117.7(9)
C10 C11 H11 121.1
C12 C11 H11 121.1
C7 C6 C5 122.4(8)
C7 C6 H6 118.8
C5 C6 H6 118.8
C3 C4 C5 124.3(8)
C3 C4 C14 118.0(8)
C5 C4 C14 117.7(7)
N3 C14 C4 178.0(9)
C11 C12 C13 121.6(9)
C11 C12 H12 119.2
C13 C12 H12 119.2
C6 C7 C2 119.1(8)
C6 C7 H7 120.5
C2 C7 H7 120.5
C8 C9 C10 119.0(8)
C8 C9 H9 120.5
C10 C9 H9 120.5
C7 C2 C3 121.2(9)
C7 C2 N1 117.0(8)
C3 C2 N1 121.6(8)
C4 C5 C6 116.1(8)
C4 C5 H5 122.0
C6 C5 H5 122.0

loop_
_geom_bond_atom_site_label_1
_geom_bond_atom_site_label_2
_geom_bond_distance
O2 H14 0.7586
O2 H15 0.8062
O1 C1 1.218(9)
C10 C11 1.359(12)
C10 C9 1.420(11)
C10 C15 1.486(13)
N2 C8 1.397(9)
N2 C1 1.410(10)
N2 H2 0.9300
N1 C1 1.339(10)
N1 C2 1.437(11)
N1 H1 0.9300
C13 C8 1.384(11)
C13 C12 1.393(10)
C13 H13 0.9300
C8 C9 1.378(11)
C3 C4 1.364(11)
C3 C2 1.413(11)
C3 H3 0.9300
C15 N4 1.113(12)
C11 C12 1.375(12)
C11 H11 0.9300
C6 C7 1.365(12)
C6 C5 1.401(10)
C6 H6 0.9300
C4 C5 1.375(11)
C4 C14 1.449(12)
C14 N3 1.149(10)
C12 H12 0.9300
C7 C2 1.366(11)
C7 H7 0.9300
C9 H9 0.9300
C5 H5 0.9300

loop_
_geom_torsion_atom_site_label_1
_geom_torsion_atom_site_label_2
_geom_torsion_atom_site_label_3
_geom_torsion_atom_site_label_4
_geom_torsion
C12 C13 C8 C9 0.4(12)
C12 C13 C8 N2 -176.7(7)
C1 N2 C8 C9 20.3(13)
C1 N2 C8 C13 -162.8(8)
C2 N1 C1 O1 -10.2(14)
C2 N1 C1 N2 171.7(7)
C8 N2 C1 O1 2.5(14)
C8 N2 C1 N1 -179.3(7)
C9 C10 C11 C12 -1.8(13)
C15 C10 C11 C12 173.6(7)
C2 C3 C4 C5 1.6(12)
C2 C3 C4 C14 178.2(7)
C10 C11 C12 C13 3.0(12)
C8 C13 C12 C11 -2.3(12)
C5 C6 C7 C2 -1.9(12)
C13 C8 C9 C10 0.7(12)
N2 C8 C9 C10 177.6(7)
C11 C10 C9 C8 0.0(13)
C15 C10 C9 C8 -175.5(7)
C6 C7 C2 C3 2.1(11)
C6 C7 C2 N1 178.0(7)
C4 C3 C2 C7 -1.9(11)
C4 C3 C2 N1 -177.6(7)
C1 N1 C2 C7 164.9(8)
C1 N1 C2 C3 -19.3(11)
C3 C4 C5 C6 -1.3(12)
C14 C4 C5 C6 -178.0(7)
C7 C6 C5 C4 1.5(11)
